data_7107175
loop_
_publ_author_name
'Emilie Lebon'
'Stephanie Bastin'
'Pierre Sutra'
'Laure Vendier'
'Remi E. Piau'
'Isabelle M. Dixon'
'Martial Boggio-Pasqua'
'Fabienne Alary'
'Jean-Louis Heully'
'Alain Igau'
'Alberto Juris'

_publ_section_title
;
 Can a functionalized phosphine ligand promote room temperature
 luminescence of the [Ru(bpy)(tpy)]2+ core ?
;
_journal_name_full Chem.Commun.
_journal_page_first 741
_journal_paper_doi 10.1039/c1cc15737j
_journal_volume 48
_journal_year 2012
_chemical_compound_source 'synthesis as described'
_chemical_formula_moiety 'C44 H44 N7 P Ru, 2(F6 P)'
_chemical_formula_sum 'C44 H44 F12 N7 P3 Ru'
_chemical_formula_weight 1092.84
_chemical_name_systematic
;
?
;
_space_group_IT_number 14
_symmetry_cell_setting monoclinic
_symmetry_Int_Tables_number 14
_symmetry_space_group_name_Hall '-P 2yn'
_symmetry_space_group_name_H-M 'P 1 21/n 1'
_atom_sites_solution_hydrogens geom
_atom_sites_solution_primary direct
_atom_sites_solution_secondary difmap
_cell_angle_alpha 90
_cell_angle_beta 99.011(12)
_cell_angle_gamma 90
_cell_formula_units_Z 4
_cell_length_a 17.2051(17)
_cell_length_b 14.2527(8)
_cell_length_c 23.982(2)
_cell_measurement_reflns_used 8000
_cell_measurement_temperature 180(2)
_cell_measurement_theta_max 26.05
_cell_measurement_theta_min 1.65
_cell_measurement_wavelength 0.71073
_cell_volume 5808.3(8)
_computing_cell_refinement 'Stoe IPDS software (Stoe, 1996)'
_computing_data_collection 'Stoe IPDS software (Stoe, 1996)'
_computing_data_reduction 'XRED (Stoe, 1.08, 1996)'
_computing_molecular_graphics 'Ortep-3 for Windows (Farrugia, 1997)'
_computing_publication_material 'WinGX publication routines (Farrugia, 1999)'
_computing_structure_refinement 'SHELXL-97 (Sheldrick, 2008)'
_computing_structure_solution 'SIR92 (Giacovazzo et al, 1993)'
_diffrn_ambient_temperature 180(2)
_diffrn_measured_fraction_theta_full 0.999
_diffrn_measured_fraction_theta_max 0.999
_diffrn_measurement_device 'Stoe IPDS'
_diffrn_measurement_method \f
_diffrn_radiation_monochromator graphite
_diffrn_radiation_source 'fine-focus sealed tube'
_diffrn_radiation_type MoK\a
_diffrn_radiation_wavelength 0.71073
_diffrn_reflns_av_R_equivalents 0.082
_diffrn_reflns_av_unetI/netI 0.1099
_diffrn_reflns_limit_h_max 20
_diffrn_reflns_limit_h_min -20
_diffrn_reflns_limit_k_max 17
_diffrn_reflns_limit_k_min -17
_diffrn_reflns_limit_l_max 29
_diffrn_reflns_limit_l_min -29
_diffrn_reflns_number 44287
_diffrn_reflns_theta_full 25.68
_diffrn_reflns_theta_max 25.68
_diffrn_reflns_theta_min 2.13
_diffrn_standards_decay_% 0.1
_diffrn_standards_interval_time 4
_diffrn_standards_number 200
_exptl_absorpt_coefficient_mu 0.424
_exptl_absorpt_correction_T_max 0.987
_exptl_absorpt_correction_T_min 0.931
_exptl_absorpt_correction_type multi-scan
_exptl_absorpt_process_details
;
[c.f. r.h. blessing, acta cryst. (1995), a51, 33-38]
;
_exptl_crystal_colour red
_exptl_crystal_density_diffrn 1.25
_exptl_crystal_density_method 'not measured'
_exptl_crystal_description platelet
_exptl_crystal_F_000 2216
_exptl_crystal_size_max 0.2
_exptl_crystal_size_mid 0.075
_exptl_crystal_size_min 0.025
_refine_diff_density_max 0.61
_refine_diff_density_min -0.553
_refine_diff_density_rms 0.086
_refine_ls_extinction_method none
_refine_ls_goodness_of_fit_ref 0.817
_refine_ls_hydrogen_treatment constr
_refine_ls_matrix_type full
_refine_ls_number_parameters 609
_refine_ls_number_reflns 11025
_refine_ls_number_restraints 12
_refine_ls_restrained_S_all 0.818
_refine_ls_R_factor_all 0.1161
_refine_ls_R_factor_gt 0.0567
_refine_ls_shift/su_max 0.005
_refine_ls_shift/su_mean 0
_refine_ls_structure_factor_coef Fsqd
_refine_ls_weighting_details 'calc w=1/[\s^2^(Fo^2^)+(0.0844P)^2^+0.0000P] where P=(Fo^2^+2Fc^2^)/3'
_refine_ls_weighting_scheme calc
_refine_ls_wR_factor_gt 0.1314
_refine_ls_wR_factor_ref 0.1506
_reflns_number_gt 5275
_reflns_number_total 11025
_reflns_threshold_expression >2\s(I)
_cod_data_source_file c1cc15737j.txt
_cod_data_source_block el16b
_cod_original_cell_volume 5808.2(9)
_cod_database_code 7107175

loop_
_symmetry_equiv_pos_as_xyz
'x, y, z'
'-x+1/2, y+1/2, -z+1/2'
'-x, -y, -z'
'x-1/2, -y-1/2, z-1/2'

loop_
_atom_site_label
_atom_site_type_symbol
_atom_site_fract_x
_atom_site_fract_y
_atom_site_fract_z
_atom_site_U_iso_or_equiv
_atom_site_adp_type
_atom_site_occupancy
_atom_site_symmetry_multiplicity
_atom_site_calc_flag
_atom_site_refinement_flags
_atom_site_disorder_assembly
_atom_site_disorder_group
C1 C 1.1655(3) 0.2985(4) 0.7305(3) 0.0597(14) Uani 1 1 d . . .
H1 H 1.1569 0.3292 0.6949 0.072 Uiso 1 1 calc R . .
C14 C 1.0196(3) 0.3709(4) 0.6601(2) 0.0554(13) Uani 1 1 d . . .
C19 C 1.0098(3) 0.4657(4) 0.6716(3) 0.0610(14) Uani 1 1 d . . .
H19 H 0.9947 0.4839 0.7065 0.073 Uiso 1 1 calc R . .
C18 C 1.0220(4) 0.5339(4) 0.6325(3) 0.0793(18) Uani 1 1 d . . .
H18 H 1.0158 0.5983 0.6409 0.095 Uiso 1 1 calc R . .
C17 C 1.0428(5) 0.5083(5) 0.5818(3) 0.100(2) Uani 1 1 d . . .
H17 H 1.0496 0.555 0.5547 0.12 Uiso 1 1 calc R . .
C16 C 1.0538(5) 0.4147(5) 0.5699(3) 0.095(2) Uani 1 1 d . . .
H16 H 1.0703 0.3973 0.5353 0.114 Uiso 1 1 calc R . .
C15 C 1.0409(3) 0.3467(4) 0.6082(2) 0.0689(16) Uani 1 1 d . . .
H15 H 1.0465 0.2824 0.5991 0.083 Uiso 1 1 calc R . .
C8 C 0.9949(3) 0.1751(3) 0.6768(2) 0.0513(13) Uani 1 1 d . . .
C13 C 0.9332(3) 0.1670(4) 0.6323(2) 0.0594(14) Uani 1 1 d . . .
H13 H 0.9053 0.2216 0.6181 0.071 Uiso 1 1 calc R . .
C12 C 0.9117(4) 0.0804(5) 0.6084(3) 0.088(2) Uani 1 1 d . . .
H12 H 0.871 0.0759 0.5769 0.105 Uiso 1 1 calc R . .
C11 C 0.9510(6) -0.0007(5) 0.6316(4) 0.103(3) Uani 1 1 d . . .
H11 H 0.9347 -0.0609 0.6173 0.124 Uiso 1 1 calc R . .
C10 C 1.0112(5) 0.0075(5) 0.6736(4) 0.100(3) Uani 1 1 d . . .
H10 H 1.0391 -0.047 0.6879 0.12 Uiso 1 1 calc R . .
C9 C 1.0335(3) 0.0934(4) 0.6967(3) 0.0689(16) Uani 1 1 d . . .
H9 H 1.0764 0.097 0.7268 0.083 Uiso 1 1 calc R . .
C45 C 0.8374(3) 0.4686(4) 0.7062(2) 0.0590(14) Uani 1 1 d . . .
H45 H 0.8729 0.5108 0.7277 0.071 Uiso 1 1 calc R . .
C44 C 0.7827(3) 0.5041(4) 0.6638(3) 0.0699(16) Uani 1 1 d . . .
H44 H 0.7816 0.5694 0.6557 0.084 Uiso 1 1 calc R . .
C43 C 0.7294(3) 0.4449(5) 0.6329(3) 0.0767(18) Uani 1 1 d . . .
H43 H 0.6909 0.4684 0.6035 0.092 Uiso 1 1 calc R . .
C42 C 0.7332(3) 0.3496(5) 0.6456(2) 0.0664(15) Uani 1 1 d . . .
H42 H 0.6966 0.3074 0.6251 0.08 Uiso 1 1 calc R . .
C41 C 0.7896(3) 0.3165(4) 0.6879(2) 0.0497(12) Uani 1 1 d . . .
C40 C 0.7983(3) 0.2179(4) 0.7032(2) 0.0501(13) Uani 1 1 d . . .
C39 C 0.7507(3) 0.1426(4) 0.6805(2) 0.0603(14) Uani 1 1 d . . .
H39 H 0.7057 0.1537 0.6529 0.072 Uiso 1 1 calc R . .
C38 C 0.7695(4) 0.0541(4) 0.6984(3) 0.0683(16) Uani 1 1 d . . .
H38 H 0.7383 0.0029 0.6824 0.082 Uiso 1 1 calc R . .
C37 C 0.8335(3) 0.0377(4) 0.7397(3) 0.0636(15) Uani 1 1 d . . .
H37 H 0.8467 -0.0243 0.7522 0.076 Uiso 1 1 calc R . .
C36 C 0.8780(3) 0.1130(3) 0.7624(2) 0.0501(12) Uani 1 1 d . . .
C35 C 0.9466(3) 0.1090(3) 0.8085(2) 0.0525(12) Uani 1 1 d . . .
C34 C 0.9768(4) 0.0273(4) 0.8342(3) 0.0698(16) Uani 1 1 d . . .
H34 H 0.953 -0.0314 0.8233 0.084 Uiso 1 1 calc R . .
C33 C 1.0412(4) 0.0314(5) 0.8755(3) 0.0825(19) Uani 1 1 d . . .
H33 H 1.0626 -0.0243 0.8935 0.099 Uiso 1 1 calc R . .
C32 C 1.0747(4) 0.1169(5) 0.8909(3) 0.0790(18) Uani 1 1 d . . .
H32 H 1.1197 0.1207 0.9193 0.095 Uiso 1 1 calc R . .
C31 C 1.0427(3) 0.1967(4) 0.8649(2) 0.0642(14) Uani 1 1 d . . .
H31 H 1.0658 0.2556 0.8762 0.077 Uiso 1 1 calc R . .
C21 C 0.7811(3) 0.2887(4) 0.8400(2) 0.0586(14) Uani 1 1 d . . .
H21 H 0.7629 0.2439 0.8116 0.07 Uiso 1 1 calc R . .
C22 C 0.7342(3) 0.3082(5) 0.8810(2) 0.0689(15) Uani 1 1 d . . .
H22 H 0.6854 0.2771 0.8808 0.083 Uiso 1 1 calc R . .
C23 C 0.7605(4) 0.3729(5) 0.9211(3) 0.0801(19) Uani 1 1 d . . .
H23 H 0.73 0.3869 0.9498 0.096 Uiso 1 1 calc R . .
C24 C 0.8316(4) 0.4188(5) 0.9205(2) 0.0761(18) Uani 1 1 d . . .
H24 H 0.8498 0.4645 0.9483 0.091 Uiso 1 1 calc R . .
C25 C 0.8756(3) 0.3967(4) 0.8784(2) 0.0609(15) Uani 1 1 d . . .
C26 C 0.9494(3) 0.4420(4) 0.8725(2) 0.0602(14) Uani 1 1 d . . .
C27 C 0.9840(4) 0.5129(5) 0.9098(3) 0.083(2) Uani 1 1 d . . .
H27 H 0.9583 0.5346 0.9396 0.1 Uiso 1 1 calc R . .
C28 C 1.0551(5) 0.5494(5) 0.9021(4) 0.100(3) Uani 1 1 d . . .
H28 H 1.0796 0.5959 0.9272 0.12 Uiso 1 1 calc R . .
C29 C 1.0905(4) 0.5196(4) 0.8590(3) 0.082(2) Uani 1 1 d . . .
H29 H 1.1399 0.5446 0.8535 0.098 Uiso 1 1 calc R . .
C30 C 1.0539(3) 0.4529(4) 0.8235(3) 0.0698(16) Uani 1 1 d . . .
H30 H 1.0796 0.4325 0.7934 0.084 Uiso 1 1 calc R . .
N6 N 1.1052(2) 0.2718(4) 0.7492(2) 0.0677(13) Uani 1 1 d . . .
N5 N 0.8428(2) 0.3761(3) 0.71861(17) 0.0485(10) Uani 1 1 d . . .
N3 N 0.8606(2) 0.2006(3) 0.74350(16) 0.0434(9) Uani 1 1 d . . .
N4 N 0.9797(2) 0.1946(3) 0.82411(17) 0.0500(9) Uani 1 1 d . . .
N1 N 0.8507(2) 0.3304(3) 0.83890(16) 0.0481(10) Uani 1 1 d . . .
N2 N 0.9842(2) 0.4142(3) 0.82815(18) 0.0540(11) Uani 1 1 d . . .
F1 F 0.8880(3) 0.6803(3) 0.7124(3) 0.148(2) Uani 1 1 d . . .
F2 F 1.0059(3) 0.7963(4) 0.7957(3) 0.172(3) Uani 1 1 d . . .
F3 F 0.9729(4) 0.7910(4) 0.7053(3) 0.189(3) Uani 1 1 d . . .
F4 F 1.0135(3) 0.6641(3) 0.7519(2) 0.1309(17) Uani 1 1 d . . .
F5 F 0.8805(2) 0.8105(3) 0.7580(3) 0.146(2) Uani 1 1 d . . .
F6 F 0.9229(3) 0.6791(6) 0.8033(3) 0.192(3) Uani 1 1 d . . .
F7 F 1.1676(6) 0.2228(5) 1.0076(3) 0.230(4) Uani 1 1 d . . .
F8 F 1.2160(5) 0.4332(6) 0.9851(3) 0.196(3) Uani 1 1 d . . .
F9 F 1.1887(4) 0.3034(6) 0.9339(3) 0.209(4) Uani 1 1 d . . .
F10 F 1.1818(9) 0.3526(5) 1.0558(3) 0.334(8) Uani 1 1 d . . .
F11 F 1.1042(5) 0.3542(6) 0.9787(3) 0.211(3) Uani 1 1 d . . .
F12 F 1.2770(6) 0.3019(7) 1.0117(7) 0.425(11) Uani 1 1 d . . .
P1 P 1.01397(7) 0.28448(9) 0.71562(6) 0.0484(3) Uani 1 1 d . . .
P2 P 0.94738(9) 0.73754(11) 0.75498(9) 0.0726(5) Uani 1 1 d . . .
P3 P 1.1947(2) 0.3280(2) 0.99494(11) 0.1622(15) Uani 1 1 d . . .
Ru1 Ru 0.92475(2) 0.30573(3) 0.777980(17) 0.04392(13) Uani 1 1 d . . .
C2 C 1.3049(4) 0.3191(7) 0.7233(4) 0.110(3) Uani 1 1 d D . .
H2 H 1.3559 0.2982 0.7457 0.132 Uiso 1 1 calc R A 1
C4A C 1.3058(10) 0.2935(12) 0.6637(5) 0.137(4) Uani 0.58 1 d PD B 1
H4A1 H 1.2611 0.3231 0.6398 0.206 Uiso 0.58 1 calc PR B 1
H4A2 H 1.3019 0.2252 0.6596 0.206 Uiso 0.58 1 calc PR B 1
H4A3 H 1.355 0.3153 0.6523 0.206 Uiso 0.58 1 calc PR B 1
C3A C 1.3043(12) 0.4213(8) 0.7229(7) 0.137(4) Uani 0.58 1 d PD B 1
H3A1 H 1.3539 0.4445 0.7129 0.206 Uiso 0.58 1 calc PR B 1
H3A2 H 1.2984 0.4445 0.7605 0.206 Uiso 0.58 1 calc PR B 1
H3A3 H 1.2603 0.4437 0.6952 0.206 Uiso 0.58 1 calc PR B 1
C4B C 1.2967(15) 0.2429(12) 0.6811(8) 0.137(4) Uani 0.42 1 d PD B 2
H4B1 H 1.2519 0.2561 0.6516 0.206 Uiso 0.42 1 calc PR B 2
H4B2 H 1.2879 0.1833 0.6995 0.206 Uiso 0.42 1 calc PR B 2
H4B3 H 1.3449 0.2386 0.6642 0.206 Uiso 0.42 1 calc PR B 2
C3B C 1.3090(17) 0.4072(10) 0.6950(10) 0.137(4) Uani 0.42 1 d PD B 2
H3B1 H 1.2963 0.4582 0.7195 0.206 Uiso 0.42 1 calc PR B 2
H3B2 H 1.2713 0.4073 0.6599 0.206 Uiso 0.42 1 calc PR B 2
H3B3 H 1.3623 0.4163 0.6863 0.206 Uiso 0.42 1 calc PR B 2
N7 N 1.2398(2) 0.2888(3) 0.7545(2) 0.0715(14) Uani 1 1 d . B .
C5A C 1.2585(10) 0.2079(15) 0.7975(9) 0.143(4) Uani 0.46 1 d PD B 1
H5A H 1.2095 0.1874 0.8116 0.172 Uiso 0.46 1 calc PR B 1
C6A C 1.3177(10) 0.2388(17) 0.8449(7) 0.143(4) Uani 0.46 1 d PD B 1
H6A1 H 1.3316 0.1863 0.8709 0.215 Uiso 0.46 1 calc PR B 1
H6A2 H 1.2962 0.2903 0.8649 0.215 Uiso 0.46 1 calc PR B 1
H6A3 H 1.3648 0.2606 0.8305 0.215 Uiso 0.46 1 calc PR B 1
C7A C 1.2959(10) 0.1281(14) 0.7746(8) 0.143(4) Uani 0.46 1 d PD B 1
H7A1 H 1.3502 0.1445 0.7707 0.215 Uiso 0.46 1 calc PR B 1
H7A2 H 1.2666 0.1118 0.7374 0.215 Uiso 0.46 1 calc PR B 1
H7A3 H 1.2962 0.0744 0.8001 0.215 Uiso 0.46 1 calc PR B 1
C5B C 1.2570(9) 0.2720(11) 0.8143(8) 0.143(4) Uani 0.54 1 d PD B 2
H5B H 1.2055 0.2778 0.8283 0.172 Uiso 0.54 1 calc PR B 2
C6B C 1.3087(8) 0.3419(12) 0.8458(7) 0.143(4) Uani 0.54 1 d PD B 2
H6B1 H 1.3627 0.3178 0.8527 0.215 Uiso 0.54 1 calc PR B 2
H6B2 H 1.2908 0.3546 0.8819 0.215 Uiso 0.54 1 calc PR B 2
H6B3 H 1.3071 0.4 0.8238 0.215 Uiso 0.54 1 calc PR B 2
C7B C 1.2871(9) 0.1797(11) 0.8320(9) 0.143(4) Uani 0.54 1 d PD B 2
H7B1 H 1.2535 0.1315 0.8116 0.215 Uiso 0.54 1 calc PR B 2
H7B2 H 1.2872 0.1724 0.8727 0.215 Uiso 0.54 1 calc PR B 2
H7B3 H 1.3409 0.1731 0.8239 0.215 Uiso 0.54 1 calc PR B 2

loop_
_atom_site_aniso_label
_atom_site_aniso_U_11
_atom_site_aniso_U_22
_atom_site_aniso_U_33
_atom_site_aniso_U_23
_atom_site_aniso_U_13
_atom_site_aniso_U_12
C1 0.044(3) 0.053(3) 0.081(4) -0.004(3) 0.006(3) 0.002(3)
C14 0.050(3) 0.051(3) 0.066(4) 0.004(3) 0.008(3) -0.012(2)
C19 0.055(3) 0.055(3) 0.072(4) 0.008(3) 0.008(3) -0.004(3)
C18 0.090(5) 0.060(4) 0.085(5) 0.008(4) 0.005(4) -0.012(3)
C17 0.135(7) 0.083(5) 0.077(5) 0.024(4) 0.002(5) -0.031(5)
C16 0.126(6) 0.086(5) 0.074(5) 0.006(4) 0.021(4) -0.021(4)
C15 0.085(4) 0.065(3) 0.059(4) 0.001(3) 0.018(3) -0.014(3)
C8 0.047(3) 0.049(3) 0.063(3) -0.003(3) 0.022(2) 0.000(2)
C13 0.060(3) 0.065(4) 0.059(3) -0.013(3) 0.023(3) -0.008(3)
C12 0.080(4) 0.095(5) 0.098(5) -0.038(4) 0.044(4) -0.029(4)
C11 0.110(6) 0.073(5) 0.143(8) -0.050(5) 0.070(6) -0.015(5)
C10 0.089(5) 0.059(4) 0.168(9) -0.007(5) 0.070(6) 0.007(4)
C9 0.061(3) 0.057(4) 0.095(5) 0.000(3) 0.032(3) 0.010(3)
C45 0.055(3) 0.057(3) 0.066(4) 0.007(3) 0.012(3) 0.010(3)
C44 0.069(4) 0.068(4) 0.071(4) 0.016(3) 0.006(3) 0.018(3)
C43 0.057(4) 0.105(5) 0.065(4) 0.014(4) 0.003(3) 0.020(4)
C42 0.048(3) 0.087(4) 0.063(4) -0.006(3) 0.004(3) 0.003(3)
C41 0.039(2) 0.065(3) 0.046(3) -0.002(3) 0.009(2) 0.004(2)
C40 0.039(3) 0.063(3) 0.052(3) -0.010(3) 0.018(2) 0.001(2)
C39 0.046(3) 0.075(4) 0.060(4) -0.015(3) 0.009(3) -0.017(3)
C38 0.071(4) 0.069(4) 0.066(4) -0.018(3) 0.013(3) -0.029(3)
C37 0.075(4) 0.050(3) 0.071(4) -0.011(3) 0.028(3) -0.017(3)
C36 0.048(3) 0.052(3) 0.054(3) -0.006(3) 0.018(2) -0.001(2)
C35 0.059(3) 0.046(3) 0.055(3) 0.000(3) 0.015(3) 0.001(2)
C34 0.088(4) 0.049(3) 0.073(4) 0.004(3) 0.015(4) 0.003(3)
C33 0.094(5) 0.060(4) 0.090(5) 0.017(4) 0.002(4) 0.022(4)
C32 0.076(4) 0.078(4) 0.075(4) 0.010(4) -0.011(3) 0.017(3)
C31 0.061(3) 0.064(3) 0.062(3) -0.002(3) -0.007(3) 0.002(3)
C21 0.063(3) 0.058(3) 0.056(3) -0.002(3) 0.013(3) 0.004(3)
C22 0.064(3) 0.080(4) 0.066(4) -0.005(4) 0.022(3) 0.012(3)
C23 0.084(5) 0.094(5) 0.065(4) 0.003(4) 0.020(3) 0.031(4)
C24 0.090(5) 0.084(4) 0.053(4) -0.012(3) 0.008(3) 0.026(4)
C25 0.065(3) 0.056(3) 0.055(3) -0.003(3) -0.012(3) 0.022(3)
C26 0.061(3) 0.048(3) 0.065(4) -0.008(3) -0.012(3) 0.008(3)
C27 0.091(5) 0.078(4) 0.074(5) -0.025(4) -0.008(4) 0.008(4)
C28 0.101(6) 0.074(5) 0.109(6) -0.031(4) -0.031(5) -0.009(4)
C29 0.076(4) 0.063(4) 0.099(5) -0.013(4) -0.012(4) -0.019(3)
C30 0.060(3) 0.057(3) 0.088(4) -0.006(3) -0.004(3) -0.011(3)
N6 0.037(2) 0.098(4) 0.068(3) 0.023(3) 0.006(2) -0.005(2)
N5 0.041(2) 0.054(3) 0.051(3) -0.003(2) 0.0064(19) 0.0034(19)
N3 0.0381(19) 0.044(2) 0.050(2) 0.000(2) 0.0108(17) -0.0010(18)
N4 0.051(2) 0.046(2) 0.052(2) -0.001(2) 0.0040(19) 0.003(2)
N1 0.051(2) 0.045(2) 0.046(2) -0.0040(19) -0.0002(19) 0.0088(18)
N2 0.057(3) 0.044(2) 0.057(3) -0.009(2) -0.004(2) 0.003(2)
F1 0.136(4) 0.091(3) 0.193(5) -0.030(3) -0.051(4) 0.006(3)
F2 0.086(3) 0.157(5) 0.259(7) -0.110(5) -0.013(4) -0.008(3)
F3 0.183(6) 0.172(6) 0.230(7) 0.096(5) 0.089(5) -0.005(4)
F4 0.111(3) 0.102(3) 0.180(5) -0.015(3) 0.022(3) 0.045(3)
F5 0.085(3) 0.113(3) 0.234(6) -0.052(4) 0.008(3) 0.033(3)
F6 0.115(4) 0.284(8) 0.183(6) 0.127(6) 0.044(4) -0.002(4)
F7 0.382(12) 0.135(5) 0.140(5) -0.031(4) -0.059(6) 0.102(6)
F8 0.240(8) 0.193(7) 0.154(6) -0.064(5) 0.027(5) 0.008(6)
F9 0.166(5) 0.326(10) 0.135(5) -0.129(6) 0.018(4) -0.053(6)
F10 0.73(2) 0.164(6) 0.083(4) -0.031(4) -0.025(8) 0.138(10)
F11 0.223(7) 0.229(7) 0.195(7) 0.075(6) 0.079(6) 0.110(6)
F12 0.259(10) 0.247(10) 0.66(2) -0.205(13) -0.280(14) 0.135(9)
P1 0.0377(6) 0.0514(8) 0.0549(8) 0.0020(6) 0.0041(6) -0.0016(5)
P2 0.0567(9) 0.0504(8) 0.1133(14) -0.0013(9) 0.0214(9) -0.0028(7)
P3 0.242(4) 0.137(3) 0.0838(17) -0.0578(17) -0.0487(19) 0.074(2)
Ru1 0.0410(2) 0.0408(2) 0.0485(2) -0.0036(2) 0.00253(15) -0.00114(19)
C2 0.052(4) 0.142(7) 0.134(7) 0.009(6) 0.011(4) -0.007(5)
C4A 0.096(5) 0.208(11) 0.118(10) 0.033(8) 0.048(7) -0.033(7)
C3A 0.096(5) 0.208(11) 0.118(10) 0.033(8) 0.048(7) -0.033(7)
C4B 0.096(5) 0.208(11) 0.118(10) 0.033(8) 0.048(7) -0.033(7)
C3B 0.096(5) 0.208(11) 0.118(10) 0.033(8) 0.048(7) -0.033(7)
N7 0.032(2) 0.091(4) 0.090(4) 0.002(3) 0.005(2) -0.002(2)
C5A 0.063(4) 0.216(13) 0.140(7) 0.069(9) -0.015(4) -0.011(6)
C6A 0.063(4) 0.216(13) 0.140(7) 0.069(9) -0.015(4) -0.011(6)
C7A 0.063(4) 0.216(13) 0.140(7) 0.069(9) -0.015(4) -0.011(6)
C5B 0.063(4) 0.216(13) 0.140(7) 0.069(9) -0.015(4) -0.011(6)
C6B 0.063(4) 0.216(13) 0.140(7) 0.069(9) -0.015(4) -0.011(6)
C7B 0.063(4) 0.216(13) 0.140(7) 0.069(9) -0.015(4) -0.011(6)

loop_
_atom_type_symbol
_atom_type_description
_atom_type_scat_dispersion_real
_atom_type_scat_dispersion_imag
_atom_type_scat_source
C C 0.0033 0.0016 'International Tables Vol C Tables 4.2.6.8 and 6.1.1.4'
H H 0 0 'International Tables Vol C Tables 4.2.6.8 and 6.1.1.4'
N N 0.0061 0.0033 'International Tables Vol C Tables 4.2.6.8 and 6.1.1.4'
F F 0.0171 0.0103 'International Tables Vol C Tables 4.2.6.8 and 6.1.1.4'
P P 0.1023 0.0942 'International Tables Vol C Tables 4.2.6.8 and 6.1.1.4'
Ru Ru -1.2594 0.8363 'International Tables Vol C Tables 4.2.6.8 and 6.1.1.4'

loop_
_geom_angle_atom_site_label_1
_geom_angle_atom_site_label_2
_geom_angle_atom_site_label_3
_geom_angle
N6 C1 N7 127.6(6)
N6 C1 H1 116.2
N7 C1 H1 116.2
C19 C14 C15 118.2(5)
C19 C14 P1 119.2(4)
C15 C14 P1 122.4(4)
C18 C19 C14 120.6(6)
C18 C19 H19 119.7
C14 C19 H19 119.7
C17 C18 C19 120.1(6)
C17 C18 H18 119.9
C19 C18 H18 119.9
C18 C17 C16 120.2(6)
C18 C17 H17 119.9
C16 C17 H17 119.9
C15 C16 C17 119.9(7)
C15 C16 H16 120.1
C17 C16 H16 120.1
C16 C15 C14 121.0(6)
C16 C15 H15 119.5
C14 C15 H15 119.5
C13 C8 C9 117.6(5)
C13 C8 P1 121.3(4)
C9 C8 P1 120.3(4)
C8 C13 C12 121.0(6)
C8 C13 H13 119.5
C12 C13 H13 119.5
C13 C12 C11 119.1(7)
C13 C12 H12 120.4
C11 C12 H12 120.4
C10 C11 C12 119.6(7)
C10 C11 H11 120.2
C12 C11 H11 120.2
C11 C10 C9 121.2(7)
C11 C10 H10 119.4
C9 C10 H10 119.4
C10 C9 C8 121.4(7)
C10 C9 H9 119.3
C8 C9 H9 119.3
N5 C45 C44 122.7(5)
N5 C45 H45 118.7
C44 C45 H45 118.7
C45 C44 C43 119.7(6)
C45 C44 H44 120.1
C43 C44 H44 120.1
C44 C43 C42 118.5(5)
C44 C43 H43 120.8
C42 C43 H43 120.8
C41 C42 C43 120.1(6)
C41 C42 H42 120
C43 C42 H42 120
C42 C41 N5 121.2(5)
C42 C41 C40 123.4(5)
N5 C41 C40 115.4(4)
N3 C40 C39 119.1(5)
N3 C40 C41 113.3(4)
C39 C40 C41 127.6(5)
C38 C39 C40 119.5(5)
C38 C39 H39 120.3
C40 C39 H39 120.3
C39 C38 C37 120.6(5)
C39 C38 H38 119.7
C37 C38 H38 119.7
C36 C37 C38 118.8(5)
C36 C37 H37 120.6
C38 C37 H37 120.6
N3 C36 C37 120.5(5)
N3 C36 C35 113.3(4)
C37 C36 C35 126.2(5)
N4 C35 C34 121.0(5)
N4 C35 C36 114.6(4)
C34 C35 C36 124.4(5)
C33 C34 C35 119.6(6)
C33 C34 H34 120.2
C35 C34 H34 120.2
C34 C33 C32 119.4(6)
C34 C33 H33 120.3
C32 C33 H33 120.3
C31 C32 C33 119.5(6)
C31 C32 H32 120.3
C33 C32 H32 120.3
N4 C31 C32 122.3(6)
N4 C31 H31 118.8
C32 C31 H31 118.8
N1 C21 C22 122.9(5)
N1 C21 H21 118.5
C22 C21 H21 118.5
C23 C22 C21 118.1(6)
C23 C22 H22 121
C21 C22 H22 121
C22 C23 C24 120.5(6)
C22 C23 H23 119.8
C24 C23 H23 119.8
C25 C24 C23 118.8(6)
C25 C24 H24 120.6
C23 C24 H24 120.6
N1 C25 C24 121.0(6)
N1 C25 C26 115.3(5)
C24 C25 C26 123.6(6)
N2 C26 C27 120.6(6)
N2 C26 C25 116.5(5)
C27 C26 C25 123.0(6)
C28 C27 C26 118.9(7)
C28 C27 H27 120.6
C26 C27 H27 120.6
C29 C28 C27 120.3(7)
C29 C28 H28 119.9
C27 C28 H28 119.9
C28 C29 C30 118.6(7)
C28 C29 H29 120.7
C30 C29 H29 120.7
N2 C30 C29 124.5(6)
N2 C30 H30 117.8
C29 C30 H30 117.8
C1 N6 P1 124.5(4)
C45 N5 C41 117.8(4)
C45 N5 Ru1 129.2(4)
C41 N5 Ru1 112.9(3)
C36 N3 C40 121.4(4)
C36 N3 Ru1 119.0(3)
C40 N3 Ru1 119.5(3)
C31 N4 C35 118.2(4)
C31 N4 Ru1 128.4(4)
C35 N4 Ru1 113.4(3)
C21 N1 C25 118.7(5)
C21 N1 Ru1 125.3(3)
C25 N1 Ru1 116.0(4)
C30 N2 C26 117.0(5)
C30 N2 Ru1 127.7(4)
C26 N2 Ru1 115.1(3)
N6 P1 C8 103.7(2)
N6 P1 C14 105.8(2)
C8 P1 C14 103.3(2)
N6 P1 Ru1 111.84(18)
C8 P1 Ru1 110.88(16)
C14 P1 Ru1 119.77(18)
F3 P2 F2 89.1(4)
F3 P2 F6 177.0(4)
F2 P2 F6 92.6(4)
F3 P2 F4 89.8(3)
F2 P2 F4 89.2(3)
F6 P2 F4 87.7(3)
F3 P2 F1 89.3(4)
F2 P2 F1 178.3(4)
F6 P2 F1 89.0(4)
F4 P2 F1 91.4(3)
F3 P2 F5 90.4(4)
F2 P2 F5 91.2(3)
F6 P2 F5 92.0(4)
F4 P2 F5 179.5(3)
F1 P2 F5 88.1(3)
F12 P3 F9 97.2(7)
F12 P3 F10 94.2(8)
F9 P3 F10 168.0(7)
F12 P3 F8 92.6(7)
F9 P3 F8 93.4(5)
F10 P3 F8 89.8(4)
F12 P3 F11 177.8(8)
F9 P3 F11 84.3(4)
F10 P3 F11 84.2(6)
F8 P3 F11 88.9(4)
F12 P3 F7 90.4(6)
F9 P3 F7 89.3(4)
F10 P3 F7 86.9(5)
F8 P3 F7 175.7(5)
F11 P3 F7 87.9(5)
N3 Ru1 N4 79.71(15)
N3 Ru1 N5 78.76(16)
N4 Ru1 N5 158.45(16)
N3 Ru1 N1 93.31(15)
N4 Ru1 N1 91.85(15)
N5 Ru1 N1 88.62(15)
N3 Ru1 N2 169.65(17)
N4 Ru1 N2 96.61(15)
N5 Ru1 N2 104.47(16)
N1 Ru1 N2 77.06(16)
N3 Ru1 P1 90.80(11)
N4 Ru1 P1 87.23(11)
N5 Ru1 P1 93.83(11)
N1 Ru1 P1 175.56(11)
N2 Ru1 P1 98.72(13)
C3B C2 C3A 28.7(10)
C3B C2 C4B 109.0(11)
C3A C2 C4B 137.1(13)
C3B C2 C4A 75.5(11)
C3A C2 C4A 104.0(9)
C4B C2 C4A 33.9(9)
C3B C2 N7 125.6(12)
C3A C2 N7 106.6(8)
C4B C2 N7 97.5(9)
C4A C2 N7 122.1(8)
C3B C2 H2 114.3
C3A C2 H2 107.8
C4B C2 H2 97.5
C4A C2 H2 107.8
N7 C2 H2 107.8
C2 C4A H4A1 109.5
C2 C4A H4A2 109.5
C2 C4A H4A3 109.5
C2 C3A H3A1 109.5
C2 C3A H3A2 109.5
C2 C3A H3A3 109.5
C2 C4B H4B1 109.5
C2 C4B H4B2 109.5
H4B1 C4B H4B2 109.5
C2 C4B H4B3 109.5
H4B1 C4B H4B3 109.5
H4B2 C4B H4B3 109.5
C2 C3B H3B1 109.5
C2 C3B H3B2 109.5
H3B1 C3B H3B2 109.5
C2 C3B H3B3 109.5
H3B1 C3B H3B3 109.5
H3B2 C3B H3B3 109.5
C1 N7 C5B 118.9(8)
C1 N7 C2 119.9(5)
C5B N7 C2 119.4(8)
C1 N7 C5A 116.9(8)
C5B N7 C5A 38.9(10)
C2 N7 C5A 116.9(9)
C7A C5A C6A 103.4(12)
C7A C5A N7 112.8(18)
C6A C5A N7 109.8(16)
C7A C5A H5A 110.2
C6A C5A H5A 110.2
N7 C5A H5A 110.2
N7 C5B C7B 116.8(16)
N7 C5B C6B 114.5(13)
C7B C5B C6B 107.7(11)
N7 C5B H5B 105.6
C7B C5B H5B 105.6
C6B C5B H5B 105.6
C5B C6B H6B1 109.5
C5B C6B H6B2 109.5
H6B1 C6B H6B2 109.5
C5B C6B H6B3 109.5
H6B1 C6B H6B3 109.5
H6B2 C6B H6B3 109.5
C5B C7B H7B1 109.5
C5B C7B H7B2 109.5
H7B1 C7B H7B2 109.5
C5B C7B H7B3 109.5
H7B1 C7B H7B3 109.5
H7B2 C7B H7B3 109.5

loop_
_geom_bond_atom_site_label_1
_geom_bond_atom_site_label_2
_geom_bond_distance
C1 N6 1.252(6)
C1 N7 1.325(6)
C1 H1 0.95
C14 C19 1.395(7)
C14 C15 1.396(8)
C14 P1 1.827(5)
C19 C18 1.389(8)
C19 H19 0.95
C18 C17 1.370(10)
C18 H18 0.95
C17 C16 1.385(10)
C17 H17 0.95
C16 C15 1.377(8)
C16 H16 0.95
C15 H15 0.95
C8 C13 1.385(7)
C8 C9 1.388(7)
C8 P1 1.820(5)
C13 C12 1.386(8)
C13 H13 0.95
C12 C11 1.409(11)
C12 H12 0.95
C11 C10 1.333(11)
C11 H11 0.95
C10 C9 1.373(9)
C10 H10 0.95
C9 H9 0.95
C45 N5 1.353(6)
C45 C44 1.369(7)
C45 H45 0.95
C44 C43 1.375(9)
C44 H44 0.95
C43 C42 1.392(9)
C43 H43 0.95
C42 C41 1.373(7)
C42 H42 0.95
C41 N5 1.375(6)
C41 C40 1.453(7)
C40 N3 1.350(6)
C40 C39 1.406(7)
C39 C38 1.355(8)
C39 H39 0.95
C38 C37 1.381(8)
C38 H38 0.95
C37 C36 1.380(7)
C37 H37 0.95
C36 N3 1.346(6)
C36 C35 1.486(7)
C35 N4 1.374(6)
C35 C34 1.381(7)
C34 C33 1.367(9)
C34 H34 0.95
C33 C32 1.373(9)
C33 H33 0.95
C32 C31 1.371(8)
C32 H32 0.95
C31 N4 1.341(6)
C31 H31 0.95
C21 N1 1.341(6)
C21 C22 1.392(7)
C21 H21 0.95
C22 C23 1.359(9)
C22 H22 0.95
C23 C24 1.390(9)
C23 H23 0.95
C24 C25 1.390(8)
C24 H24 0.95
C25 N1 1.359(6)
C25 C26 1.450(8)
C26 N2 1.358(7)
C26 C27 1.417(8)
C27 C28 1.367(10)
C27 H27 0.95
C28 C29 1.348(10)
C28 H28 0.95
C29 C30 1.362(8)
C29 H29 0.95
C30 N2 1.342(7)
C30 H30 0.95
N6 P1 1.658(4)
N5 Ru1 2.095(4)
N3 Ru1 1.965(4)
N4 Ru1 2.074(4)
N1 Ru1 2.113(4)
N2 Ru1 2.121(4)
F1 P2 1.558(5)
F2 P2 1.537(5)
F3 P2 1.536(6)
F4 P2 1.556(4)
F5 P2 1.561(4)
F6 P2 1.539(5)
F7 P3 1.613(9)
F8 P3 1.570(9)
F9 P3 1.493(6)
F10 P3 1.551(8)
F11 P3 1.589(8)
F12 P3 1.459(8)
P1 Ru1 2.3247(14)
C2 C3B 1.434(9)
C2 C3A 1.456(9)
C2 C4B 1.476(9)
C2 C4A 1.477(9)
C2 N7 1.504(9)
C2 H2 1
C4A H4A1 0.98
C4A H4A2 0.98
C4A H4A3 0.98
C3A H3A1 0.98
C3A H3A2 0.98
C3A H3A3 0.98
C4B H4B1 0.98
C4B H4B2 0.98
C4B H4B3 0.98
C3B H3B1 0.98
C3B H3B2 0.98
C3B H3B3 0.98
N7 C5B 1.438(18)
N7 C5A 1.55(2)
C5A C7A 1.457(10)
C5A C6A 1.470(9)
C5A H5A 1
C6A H6A1 0.98
C6A H6A2 0.98
C6A H6A3 0.98
C7A H7A1 0.98
C7A H7A2 0.98
C7A H7A3 0.98
C5B C7B 1.453(9)
C5B C6B 1.463(9)
C5B H5B 1
C6B H6B1 0.98
C6B H6B2 0.98
C6B H6B3 0.98
C7B H7B1 0.98
C7B H7B2 0.98
C7B H7B3 0.98
